data_4330382
loop_
_publ_author_name
'Michael Knorr'
'Fabrice Guyon'
'Abderrahim Khatyr'
'Carsten Strohmann'
'Magali Allain'
'Shawkat M. Aly'
'Antony Lapprand'
'Daniel Fortin'
'Pierre D. Harvey'

_publ_section_title
;
 Construction of (CuX)2n Cluster-Containing (X = Br, I; n = 1, 2)
 Coordination Polymers Assembled by Dithioethers ArS(CH2)mSAr (Ar = Ph,
 p-Tol; m = 3, 5): Effect of the Spacer Length, Aryl Group, and
 Metal-to-Ligand Ratio on the Dimensionality, Cluster Nuclearity, and the
 Luminescence Properties of the Metal-Organic Frameworks
;
_journal_name_full 'Inorganic Chemistry'
_journal_page_first 9917
_journal_page_last 9934
_journal_paper_doi 10.1021/ic301385u
_journal_volume 51
_journal_year 2012
_chemical_formula_sum 'C25.5 H30 Cu2 I2 S3'
_chemical_formula_weight 813.55
_chemical_name_systematic
;
 ?
;
_space_group_IT_number 15
_symmetry_cell_setting monoclinic
_symmetry_space_group_name_Hall '-C 2yc'
_symmetry_space_group_name_H-M 'C 1 2/c 1'
_atom_sites_solution_hydrogens geom
_atom_sites_solution_primary direct
_atom_sites_solution_secondary difmap
_audit_creation_date 2012-03-15T00:20:13-00:00
_audit_creation_method 'WinGX routine CIF_UPDATE'
_cell_angle_alpha 90
_cell_angle_beta 119.67(3)
_cell_angle_gamma 90
_cell_formula_units_Z 8
_cell_length_a 29.557(6)
_cell_length_b 11.658(2)
_cell_length_c 19.257(4)
_cell_measurement_temperature 193(2)
_cell_volume 5766(3)
_computing_cell_refinement 'Cell in IPDS (Stoe & Cie, 1997)'
_computing_data_collection 'Expose in IPDS (Stoe & Cie, 1997)'
_computing_data_reduction 'Integrate in IPDS (Stoe & Cie, 1999)'
_computing_molecular_graphics 'Ortep-3 V1.073 (Farrugia, 2001)'
_computing_publication_material 'SHELXL97 (Sheldrick, 1997)'
_computing_structure_refinement 'SHELXL97 (Sheldrick, 1997)'
_computing_structure_solution 'SHELXS90 (Sheldrick, 1990)'
_diffrn_ambient_temperature 193(2)
_diffrn_measured_fraction_theta_full 0.999
_diffrn_measured_fraction_theta_max 0.999
_diffrn_measurement_device_type Stoe_IPDS
_diffrn_measurement_method Image_plate_phiscans
_diffrn_radiation_monochromator graphite
_diffrn_radiation_type MoK\a
_diffrn_radiation_wavelength 0.71073
_diffrn_reflns_av_R_equivalents 0.085
_diffrn_reflns_av_unetI/netI 0.07
_diffrn_reflns_limit_h_max 35
_diffrn_reflns_limit_h_min -35
_diffrn_reflns_limit_k_max 13
_diffrn_reflns_limit_k_min -13
_diffrn_reflns_limit_l_max 22
_diffrn_reflns_limit_l_min -22
_diffrn_reflns_number 17857
_diffrn_reflns_theta_full 25
_diffrn_reflns_theta_max 25
_diffrn_reflns_theta_min 2.05
_diffrn_standards_decay_% none
_diffrn_standards_interval_count 0
_diffrn_standards_interval_time 0
_diffrn_standards_number 0
_exptl_absorpt_coefficient_mu 3.847
_exptl_absorpt_correction_T_max 0.5502
_exptl_absorpt_correction_T_min 0.0916
_exptl_absorpt_correction_type numerical
_exptl_absorpt_process_details 'FACEIT in IPDS (Stoe & Cie, 1999)'
_exptl_crystal_density_diffrn 1.875
_exptl_crystal_F_000 3160
_exptl_crystal_size_max 0.3
_exptl_crystal_size_mid 0.2
_exptl_crystal_size_min 0.1
_refine_diff_density_max 3.1
_refine_diff_density_min -1.312
_refine_diff_density_rms 0.283
_refine_ls_extinction_method none
_refine_ls_goodness_of_fit_ref 1.012
_refine_ls_hydrogen_treatment constr
_refine_ls_matrix_type full
_refine_ls_number_parameters 245
_refine_ls_number_reflns 5070
_refine_ls_number_restraints 0
_refine_ls_restrained_S_all 1.012
_refine_ls_R_factor_all 0.1024
_refine_ls_R_factor_gt 0.0742
_refine_ls_shift/su_max 0.005
_refine_ls_shift/su_mean 0
_refine_ls_structure_factor_coef Fsqd
_refine_ls_weighting_details 'calc w=1/[\s^2^(Fo^2^)+(0.1470P)^2^+0.0000P] where P=(Fo^2^+2Fc^2^)/3'
_refine_ls_weighting_scheme calc
_refine_ls_wR_factor_gt 0.1985
_refine_ls_wR_factor_ref 0.2187
_reflns_number_gt 3364
_reflns_number_total 5070
_reflns_threshold_expression >2sigma(I)
_cod_data_source_file ic301385u_si_002_5.cif
_cod_data_source_block mk240906
_cod_original_cell_volume 5766(2)
_cod_original_formula_sum 'C25.50 H30 Cu2 I2 S3'
_cod_database_code 4330382

loop_
_publ_contact_author_name
_publ_contact_author_address
_publ_contact_author_email
_publ_contact_author_fax
_publ_contact_author_phone
'ALLAIN, Magali'
;
MOLTECH ANJOU UMR CNRS 6200
2, bd Lavoisier
49045 Angers cedex
France
;
magali.allain@univ-angers.fr 33(0)241735405 33(0)241735368
'Carsten Strohmann'
;
Anorganische Chemie, Technische Universit\"at Dortmund, Otto-Hahn-Strasse 6,
 44227 Dortmund, Germany
;
mail@carsten-strohmann.de '+49 231 755 3797' '+49 231 755 3807'

loop_
_symmetry_equiv_pos_as_xyz
'x, y, z'
'-x, y, -z+1/2'
'x+1/2, y+1/2, z'
'-x+1/2, y+1/2, -z+1/2'
'-x, -y, -z'
'x, -y, z-1/2'
'-x+1/2, -y+1/2, -z'
'x+1/2, -y+1/2, z-1/2'

loop_
_atom_site_label
_atom_site_type_symbol
_atom_site_fract_x
_atom_site_fract_y
_atom_site_fract_z
_atom_site_U_iso_or_equiv
_atom_site_adp_type
_atom_site_occupancy
_atom_site_symmetry_multiplicity
_atom_site_calc_flag
_atom_site_refinement_flags
C1 C 0.4338(4) 1.0597(11) 0.5385(7) 0.042(3) Uani 1 1 d .
C2 C 0.4416(6) 1.1311(12) 0.6015(8) 0.055(3) Uani 1 1 d .
H2 H 0.4431 1.0987 0.6479 0.066 Uiso 1 1 calc R
C3 C 0.4471(6) 1.2458(13) 0.5976(9) 0.068(4) Uani 1 1 d .
H3 H 0.4501 1.2929 0.64 0.082 Uiso 1 1 calc R
C4 C 0.4485(9) 1.2957(14) 0.5345(12) 0.095(6) Uani 1 1 d .
H4 H 0.4535 1.376 0.5331 0.113 Uiso 1 1 calc R
C5 C 0.4423(10) 1.2235(14) 0.4714(12) 0.101(7) Uani 1 1 d .
H5 H 0.4434 1.2552 0.4268 0.121 Uiso 1 1 calc R
C6 C 0.4346(7) 1.1059(12) 0.4743(9) 0.064(4) Uani 1 1 d .
H6 H 0.43 1.0581 0.4313 0.077 Uiso 1 1 calc R
C7 C 0.3591(6) 0.8970(13) 0.5244(8) 0.062(4) Uani 1 1 d .
H7A H 0.3517 0.8154 0.5293 0.074 Uiso 1 1 calc R
H7B H 0.3569 0.9402 0.567 0.074 Uiso 1 1 calc R
C8 C 0.3171(4) 0.9420(13) 0.4429(8) 0.052(3) Uani 1 1 d .
H8A H 0.3225 0.9105 0.3998 0.062 Uiso 1 1 calc R
H8B H 0.3186 1.0268 0.4414 0.062 Uiso 1 1 calc R
C9 C 0.2639(6) 0.9033(15) 0.4312(8) 0.068(4) Uani 1 1 d .
H9A H 0.2633 0.8186 0.4344 0.081 Uiso 1 1 calc R
H9B H 0.259 0.9352 0.4748 0.081 Uiso 1 1 calc R
C10 C 0.2189(4) 0.9427(12) 0.3506(7) 0.049(3) Uani 1 1 d .
H10A H 0.2241 0.9132 0.3068 0.059 Uiso 1 1 calc R
H10B H 0.2182 1.0275 0.348 0.059 Uiso 1 1 calc R
C11 C 0.1672(6) 0.8983(12) 0.3403(9) 0.058(4) Uani 1 1 d .
H11A H 0.1581 0.9438 0.375 0.069 Uiso 1 1 calc R
H11B H 0.172 0.8177 0.3588 0.069 Uiso 1 1 calc R
C12 C 0.3971(5) 0.4449(10) 0.7863(7) 0.044(3) Uani 1 1 d .
C13 C 0.3900(5) 0.3619(11) 0.7318(8) 0.051(3) Uani 1 1 d .
H13 H 0.3785 0.3816 0.6777 0.062 Uiso 1 1 calc R
C14 C 0.3996(7) 0.2490(14) 0.7563(11) 0.078(5) Uani 1 1 d .
H14 H 0.3951 0.1912 0.7186 0.094 Uiso 1 1 calc R
C15 C 0.4156(10) 0.2182(17) 0.8339(12) 0.112(8) Uani 1 1 d .
H15 H 0.4221 0.1402 0.8502 0.135 Uiso 1 1 calc R
C16 C 0.4220(11) 0.3033(16) 0.8871(13) 0.119(9) Uani 1 1 d .
H16 H 0.4331 0.2845 0.9412 0.143 Uiso 1 1 calc R
C17 C 0.4122(9) 0.4164(14) 0.8622(10) 0.084(6) Uani 1 1 d .
H17 H 0.4162 0.4747 0.8994 0.101 Uiso 1 1 calc R
C18 C 0.2578(9) 0.4075(15) 0.8325(10) 0.113(7) Uiso 1 1 d G
C19 C 0.2050(8) 0.4100(16) 0.7767(13) 0.207(17) Uiso 1 1 d G
H19 H 0.1823 0.4589 0.7848 0.249 Uiso 1 1 calc R
C20 C 0.1854(6) 0.3408(18) 0.7092(11) 0.166(12) Uiso 1 1 d G
H20 H 0.1493 0.3425 0.671 0.199 Uiso 1 1 calc R
C21 C 0.2186(7) 0.2692(14) 0.6974(9) 0.096(6) Uiso 1 1 d G
H21 H 0.2052 0.2219 0.6512 0.115 Uiso 1 1 calc R
C22 C 0.2714(7) 0.2668(18) 0.7531(13) 0.24(2) Uiso 1 1 d G
H22 H 0.2941 0.2178 0.7451 0.289 Uiso 1 1 calc R
C23 C 0.2910(6) 0.336(2) 0.8207(12) 0.24(2) Uiso 1 1 d G
H23 H 0.3272 0.3343 0.8588 0.289 Uiso 1 1 calc R
C24 C 0.2756(12) 0.570(3) 0.9385(18) 0.141(10) Uiso 1 1 d .
H24A H 0.2984 0.5809 0.9968 0.17 Uiso 1 1 calc R
H24B H 0.2852 0.6324 0.9131 0.17 Uiso 1 1 calc R
C25 C 0.2224(18) 0.604(4) 0.924(3) 0.107(14) Uiso 0.5 1 d P
H25A H 0.2073 0.5401 0.9396 0.129 Uiso 0.5 1 calc PR
H25B H 0.1992 0.6182 0.8658 0.129 Uiso 0.5 1 calc PR
C26 C 0.2265(14) 0.735(4) 0.982(3) 0.100(12) Uiso 0.5 1 d P
H26A H 0.2472 0.7865 0.9668 0.12 Uiso 0.5 1 calc PR
H26B H 0.2514 0.7102 1.0366 0.12 Uiso 0.5 1 calc PR
C27 C 0.1859(13) 0.845(3) 1.002(2) 0.079(9) Uiso 0.5 1 d P
H27A H 0.1613 0.8853 0.9515 0.094 Uiso 0.5 1 calc PR
H27B H 0.1658 0.8071 1.0235 0.094 Uiso 0.5 1 calc PR
Cu1 Cu 0.47270(5) 0.83343(12) 0.66763(8) 0.0423(4) Uani 1 1 d .
Cu2 Cu 0.45683(5) 0.66863(13) 0.75554(9) 0.0432(4) Uani 1 1 d .
I1 I 0.42910(3) 0.89640(6) 0.75600(4) 0.0392(3) Uani 1 1 d .
I2 I 0.45335(3) 0.60777(6) 0.61995(4) 0.0415(3) Uani 1 1 d .
S3 S 0.2961(2) 0.4618(6) 0.9197(3) 0.1052(18) Uani 1 1 d .
S5 S 0.38724(11) 0.5951(2) 0.76268(18) 0.0399(7) Uani 1 1 d .
S6 S 0.42568(11) 0.9087(2) 0.54077(17) 0.0402(7) Uani 1 1 d .

loop_
_atom_site_aniso_label
_atom_site_aniso_U_11
_atom_site_aniso_U_22
_atom_site_aniso_U_33
_atom_site_aniso_U_23
_atom_site_aniso_U_13
_atom_site_aniso_U_12
C1 0.045(6) 0.043(7) 0.037(6) 0.015(5) 0.019(5) 0.008(5)
C2 0.071(9) 0.054(9) 0.044(7) 0.008(6) 0.032(7) 0.015(7)
C3 0.105(12) 0.043(9) 0.060(9) -0.011(7) 0.043(9) 0.002(8)
C4 0.158(18) 0.036(8) 0.090(13) 0.015(9) 0.062(13) 0.016(10)
C5 0.19(2) 0.044(10) 0.090(13) 0.018(9) 0.090(15) 0.016(12)
C6 0.107(12) 0.040(8) 0.052(8) -0.007(6) 0.044(9) -0.001(7)
C7 0.063(8) 0.069(10) 0.044(7) 0.014(7) 0.020(7) -0.004(7)
C8 0.035(6) 0.063(9) 0.047(7) 0.013(6) 0.012(5) -0.004(6)
C9 0.072(10) 0.079(12) 0.038(7) 0.021(7) 0.017(7) 0.005(8)
C10 0.042(6) 0.059(8) 0.044(7) 0.015(6) 0.019(6) -0.005(6)
C11 0.076(9) 0.050(8) 0.054(8) 0.010(6) 0.038(7) -0.005(7)
C12 0.056(7) 0.036(7) 0.030(6) 0.007(5) 0.015(5) -0.008(5)
C13 0.072(8) 0.036(7) 0.050(7) -0.004(6) 0.034(7) 0.008(6)
C14 0.105(12) 0.055(10) 0.081(12) -0.025(9) 0.051(10) -0.013(9)
C15 0.20(2) 0.048(11) 0.085(14) 0.008(10) 0.069(16) -0.015(13)
C16 0.25(3) 0.052(11) 0.096(14) 0.031(10) 0.120(19) 0.035(14)
C17 0.154(18) 0.048(9) 0.050(9) 0.005(7) 0.050(11) 0.003(10)
Cu1 0.0419(8) 0.0352(8) 0.0368(8) 0.0042(6) 0.0095(6) 0.0031(6)
Cu2 0.0402(7) 0.0379(8) 0.0422(8) -0.0004(6) 0.0132(6) -0.0063(6)
I1 0.0428(4) 0.0314(4) 0.0373(4) 0.0026(3) 0.0153(3) 0.0066(3)
I2 0.0467(5) 0.0294(4) 0.0365(4) -0.0060(3) 0.0116(3) -0.0035(3)
S3 0.082(3) 0.141(5) 0.073(3) 0.006(3) 0.023(3) -0.013(3)
S5 0.0375(14) 0.0328(16) 0.0390(15) 0.0040(12) 0.0110(12) -0.0023(11)
S6 0.0416(14) 0.0343(16) 0.0343(14) 0.0000(12) 0.0106(12) -0.0017(12)

loop_
_atom_type_symbol
_atom_type_description
_atom_type_scat_dispersion_real
_atom_type_scat_dispersion_imag
_atom_type_scat_source
C C 0.0033 0.0016 'International Tables Vol C Tables 4.2.6.8 and 6.1.1.4'
H H 0 0 'International Tables Vol C Tables 4.2.6.8 and 6.1.1.4'
S S 0.1246 0.1234 'International Tables Vol C Tables 4.2.6.8 and 6.1.1.4'
Cu Cu 0.3201 1.2651 'International Tables Vol C Tables 4.2.6.8 and 6.1.1.4'
I I -0.4742 1.8119 'International Tables Vol C Tables 4.2.6.8 and 6.1.1.4'

loop_
_geom_angle_atom_site_label_1
_geom_angle_atom_site_label_2
_geom_angle_atom_site_label_3
_geom_angle
_geom_angle_site_symmetry_1
_geom_angle_site_symmetry_3
C6 C1 C2 119.0(12) . .
C6 C1 S6 118.6(10) . .
C2 C1 S6 122.4(9) . .
C3 C2 C1 121.0(13) . .
C2 C3 C4 121.8(14) . .
C3 C4 C5 117.6(15) . .
C6 C5 C4 120.3(16) . .
C1 C6 C5 120.2(14) . .
C8 C7 S6 113.9(9) . .
C7 C8 C9 107.4(11) . .
C10 C9 C8 111.7(11) . .
C9 C10 C11 109.9(11) . .
C10 C11 S5 114.3(9) . 7_566
C17 C12 C13 120.3(13) . .
C17 C12 S5 116.3(11) . .
C13 C12 S5 123.5(9) . .
C12 C13 C14 119.0(13) . .
C15 C14 C13 121.6(15) . .
C16 C15 C14 118.0(17) . .
C15 C16 C17 120.2(17) . .
C12 C17 C16 120.9(16) . .
C19 C18 C23 120 . .
C19 C18 S3 137.3(14) . .
C23 C18 S3 102.5(14) . .
C18 C19 C20 120 . .
C19 C20 C21 120 . .
C22 C21 C20 120 . .
C21 C22 C23 120 . .
C22 C23 C18 120 . .
C25 C24 S3 132(3) . .
C24 C25 C26 110(3) . .
C25 C26 C27 144(3) . .
C24 C27 C26 106(3) 7_567 .
S6 Cu1 I1 113.99(10) . 2_656
S6 Cu1 Cu2 139.05(11) . 2_656
I1 Cu1 Cu2 63.22(5) 2_656 2_656
S6 Cu1 I1 109.86(9) . .
I1 Cu1 I1 108.15(6) 2_656 .
Cu2 Cu1 I1 109.32(6) 2_656 .
S6 Cu1 Cu2 136.19(10) . .
I1 Cu1 Cu2 109.18(6) 2_656 .
Cu2 Cu1 Cu2 58.77(7) 2_656 .
I1 Cu1 Cu2 61.39(5) . .
S6 Cu1 I2 95.38(9) . .
I1 Cu1 I2 116.33(6) 2_656 .
Cu2 Cu1 I2 58.30(5) 2_656 .
I1 Cu1 I2 112.68(6) . .
Cu2 Cu1 I2 57.78(5) . .
S6 Cu1 Cu1 157.28(8) . 2_656
I1 Cu1 Cu1 60.04(6) 2_656 2_656
Cu2 Cu1 Cu1 60.79(5) 2_656 2_656
I1 Cu1 Cu1 57.59(6) . 2_656
Cu2 Cu1 Cu1 58.17(5) . 2_656
I2 Cu1 Cu1 106.89(3) . 2_656
S5 Cu2 I2 111.88(9) . 2_656
S5 Cu2 I2 111.06(10) . .
I2 Cu2 I2 110.62(6) 2_656 .
S5 Cu2 Cu2 158.06(8) . 2_656
I2 Cu2 Cu2 60.08(5) 2_656 2_656
I2 Cu2 Cu2 59.61(6) . 2_656
S5 Cu2 Cu1 135.25(11) . 2_656
I2 Cu2 Cu1 62.25(5) 2_656 2_656
I2 Cu2 Cu1 112.06(6) . 2_656
Cu2 Cu2 Cu1 61.98(5) 2_656 2_656
S5 Cu2 Cu1 136.80(10) . .
I2 Cu2 Cu1 110.17(6) 2_656 .
I2 Cu2 Cu1 61.14(5) . .
Cu2 Cu2 Cu1 59.24(5) 2_656 .
Cu1 Cu2 Cu1 61.04(7) 2_656 .
S5 Cu2 I1 94.71(9) . .
I2 Cu2 I1 114.74(6) 2_656 .
I2 Cu2 I1 112.95(6) . .
Cu2 Cu2 I1 107.21(3) 2_656 .
Cu1 Cu2 I1 57.51(5) 2_656 .
Cu1 Cu2 I1 58.34(5) . .
Cu1 I1 Cu1 62.37(6) 2_656 .
Cu1 I1 Cu2 59.27(4) 2_656 .
Cu1 I1 Cu2 60.27(5) . .
Cu2 I2 Cu2 60.31(6) 2_656 .
Cu2 I2 Cu1 59.44(4) 2_656 .
Cu2 I2 Cu1 61.08(5) . .
C24 S3 C18 114.5(15) . .
C12 S5 C11 105.0(6) . 7_566
C12 S5 Cu2 110.0(4) . .
C11 S5 Cu2 104.6(4) 7_566 .
C1 S6 C7 102.4(6) . .
C1 S6 Cu1 112.6(4) . .
C7 S6 Cu1 100.7(4) . .

loop_
_geom_bond_atom_site_label_1
_geom_bond_atom_site_label_2
_geom_bond_distance
_geom_bond_site_symmetry_2
C1 C6 1.360(18) .
C1 C2 1.393(18) .
C1 S6 1.780(13) .
C2 C3 1.35(2) .
C3 C4 1.37(2) .
C4 C5 1.41(2) .
C5 C6 1.39(2) .
C7 C8 1.533(18) .
C7 S6 1.839(15) .
C8 C9 1.543(19) .
C9 C10 1.530(17) .
C10 C11 1.530(18) .
C11 S5 1.835(15) 7_566
C12 C17 1.340(18) .
C12 C13 1.367(18) .
C12 S5 1.797(12) .
C13 C14 1.38(2) .
C14 C15 1.37(2) .
C15 C16 1.37(3) .
C16 C17 1.38(2) .
C18 C19 1.39 .
C18 C23 1.39 .
C18 S3 1.619(16) .
C19 C20 1.39 .
C20 C21 1.39 .
C21 C22 1.39 .
C22 C23 1.39 .
C24 C25 1.50(5) .
C24 S3 1.52(3) .
C25 C26 1.87(6) .
C26 C27 1.92(6) .
C27 C24 1.51(4) 7_567
Cu1 S6 2.304(3) .
Cu1 I1 2.6268(17) 2_656
Cu1 Cu2 2.677(2) 2_656
Cu1 I1 2.6958(17) .
Cu1 Cu2 2.750(2) .
Cu1 I2 2.7515(17) .
Cu1 Cu1 2.757(3) 2_656
Cu2 S5 2.294(3) .
Cu2 I2 2.6453(19) 2_656
Cu2 I2 2.6580(17) .
Cu2 Cu2 2.664(3) 2_656
Cu2 Cu1 2.677(2) 2_656
Cu2 I1 2.7803(17) .
I1 Cu1 2.6268(17) 2_656
I2 Cu2 2.6453(19) 2_656
S5 C11 1.835(15) 7_566
